data_3000421
loop_
_publ_author_name
'Nikodem KU\'ZNIK'
'Kusz, Joachim'
'Ksi\;a\.zek, Maria'

_journal_name_full 'To be published'
_chemical_formula_sum 'C9 H8 Li N O3'
_space_group_name_Hall '-I 2ya'
_space_group_name_H-M_alt 'I 1 2/a 1'
_cell_angle_alpha 90
_cell_angle_beta 96.865(8)
_cell_angle_gamma 90
_cell_length_a 11.6482(9)
_cell_length_b 5.0003(4)
_cell_length_c 30.317(2)
_cell_measurement_temperature 100(2)
_cell_volume 1753.1(2)
_diffrn_ambient_temperature 100(2)
_diffrn_radiation_type CuK\a
_diffrn_radiation_wavelength 1.54184
_refine_ls_goodness_of_fit_ref 1.069
_refine_ls_R_factor_all 0.1278
_refine_ls_R_factor_gt 0.0750
_refine_ls_wR_factor_gt 0.1833
_refine_ls_wR_factor_ref 0.2193
_cod_database_code 3000421
_cod_hold_until_date 2023-04-02

loop_
_atom_site_label
_atom_site_fract_x
_atom_site_fract_y
_atom_site_fract_z
? ? ? ?
